data_7708478
loop_
_publ_author_name
'Siewert, Jan-Erik'
'Schumann, Andr\'e'
'Hering-Junghans, Christian'

_publ_section_title
;
 Phosphine-catalysed reductive coupling of Dihalophosphanes
;
_journal_name_full 'Dalton Transactions'
_journal_paper_doi 10.1039/D1DT03095G
_journal_year 2021
_chemical_formula_moiety 'C24 H34 P2'
_chemical_formula_sum 'C24 H34 P2'
_chemical_formula_weight 384.45
_space_group_crystal_system monoclinic
_space_group_IT_number 14
_space_group_name_Hall '-P 2yn'
_space_group_name_H-M_alt 'P 1 21/n 1'
_atom_sites_solution_hydrogens geom
_audit_creation_method SHELXL-2014/7
_audit_update_record
;
2021-07-23 deposited with the CCDC.	2021-09-28 downloaded from the CCDC.
;
_cell_angle_alpha 90
_cell_angle_beta 92.81(3)
_cell_angle_gamma 90
_cell_formula_units_Z 2
_cell_length_a 6.1450(12)
_cell_length_b 8.4640(17)
_cell_length_c 21.620(4)
_cell_measurement_reflns_used 10730
_cell_measurement_temperature 150(2)
_cell_measurement_theta_max 29.97
_cell_measurement_theta_min 1.80
_cell_volume 1123.1(4)
_computing_cell_refinement 'SAINT (Bruker, 2013)'
_computing_data_collection 'APEX2 (Bruker, 2014)'
_computing_data_reduction SAINT
_computing_molecular_graphics 'ORTEP-3v2.01 (Farrugia, 1997)'
_computing_publication_material 'SHELXL-2014/7 (Sheldrick, 2014)'
_computing_structure_refinement 'SHELXL-2014/7 (Sheldrick, 2014)'
_computing_structure_solution 'SHELXT (Sheldrick, 2015)'
_diffrn_ambient_temperature 150(2)
_diffrn_measured_fraction_theta_full 1.000
_diffrn_measured_fraction_theta_max 0.999
_diffrn_measurement_device_type 'STOE-IPDS II'
_diffrn_measurement_method 'omega scans'
_diffrn_radiation_monochromator graphite
_diffrn_radiation_source 'fine-focus sealed tube'
_diffrn_radiation_type MoK\a
_diffrn_radiation_wavelength 0.71073
_diffrn_reflns_av_R_equivalents 0.0276
_diffrn_reflns_av_unetI/netI 0.0201
_diffrn_reflns_Laue_measured_fraction_full 1.000
_diffrn_reflns_Laue_measured_fraction_max 0.999
_diffrn_reflns_limit_h_max 8
_diffrn_reflns_limit_h_min -8
_diffrn_reflns_limit_k_max 11
_diffrn_reflns_limit_k_min -11
_diffrn_reflns_limit_l_max 29
_diffrn_reflns_limit_l_min -29
_diffrn_reflns_number 21095
_diffrn_reflns_point_group_measured_fraction_full 1.000
_diffrn_reflns_point_group_measured_fraction_max 0.999
_diffrn_reflns_theta_full 25.242
_diffrn_reflns_theta_max 29.130
_diffrn_reflns_theta_min 1.886
_exptl_absorpt_coefficient_mu 0.199
_exptl_absorpt_correction_T_max 0.971
_exptl_absorpt_correction_T_min 0.946
_exptl_absorpt_correction_type multi-scan
_exptl_absorpt_process_details 'LANA (Stoe & Cie, 2012)'
_exptl_crystal_colour yellow
_exptl_crystal_density_diffrn 1.137
_exptl_crystal_description block
_exptl_crystal_F_000 416
_exptl_crystal_size_max 0.280
_exptl_crystal_size_mid 0.200
_exptl_crystal_size_min 0.150
_refine_diff_density_max 0.359
_refine_diff_density_min -0.156
_refine_diff_density_rms 0.046
_refine_ls_extinction_method none
_refine_ls_goodness_of_fit_ref 1.028
_refine_ls_hydrogen_treatment constr
_refine_ls_matrix_type full
_refine_ls_number_parameters 122
_refine_ls_number_reflns 3038
_refine_ls_number_restraints 0
_refine_ls_restrained_S_all 1.028
_refine_ls_R_factor_all 0.0382
_refine_ls_R_factor_gt 0.0305
_refine_ls_shift/su_max 0.001
_refine_ls_shift/su_mean 0.000
_refine_ls_structure_factor_coef Fsqd
_refine_ls_weighting_details 'w=1/[\s^2^(Fo^2^)+(0.0567P)^2^+0.0291P] where P=(Fo^2^+2Fc^2^)/3'
_refine_ls_weighting_scheme calc
_refine_ls_wR_factor_gt 0.0843
_refine_ls_wR_factor_ref 0.0865
_reflns_Friedel_coverage 0.000
_reflns_number_gt 2480
_reflns_number_total 3038
_reflns_threshold_expression 'I > 2\s(I)'
_cod_data_source_file d1dt03095g2.cif
_cod_data_source_block ks1512_Dip2P2_cmpd_2
_cod_original_sg_symbol_H-M 'P 21/n'
_cod_database_code 7708478
_shelx_shelxl_version_number 2014/7
_shelx_space_group_comment
;
The symmetry employed for this shelxl refinement is uniquely defined
by the following loop, which should always be used as a source of
symmetry information in preference to the above space-group names.
They are only intended as comments.
;
_shelx_estimated_absorpt_t_min 0.946
_shelx_estimated_absorpt_t_max 0.971

loop_
_space_group_symop_operation_xyz
'x, y, z'
'-x+1/2, y+1/2, -z+1/2'
'-x, -y, -z'
'x-1/2, -y-1/2, z-1/2'

loop_
_atom_site_label
_atom_site_type_symbol
_atom_site_fract_x
_atom_site_fract_y
_atom_site_fract_z
_atom_site_U_iso_or_equiv
_atom_site_adp_type
_atom_site_occupancy
_atom_site_site_symmetry_order
_atom_site_calc_flag
_atom_site_refinement_flags_posn
_atom_site_refinement_flags_adp
_atom_site_refinement_flags_occupancy
_atom_site_disorder_assembly
_atom_site_disorder_group
P1 P 0.63124(4) 0.55285(3) 0.52148(2) 0.02337(9) Uani 1 1 d . . . . .
C1 C 0.60490(16) 0.47640(12) 0.60079(4) 0.0224(2) Uani 1 1 d . . . . .
C2 C 0.71247(17) 0.33610(13) 0.61912(5) 0.0245(2) Uani 1 1 d . . . . .
C3 C 0.68739(19) 0.27934(14) 0.67889(5) 0.0304(2) Uani 1 1 d . . . . .
H3 H 0.7558 0.1859 0.6914 0.036 Uiso 1 1 calc R U . . .
C4 C 0.5619(2) 0.36047(15) 0.71979(5) 0.0330(3) Uani 1 1 d . . . . .
H4 H 0.5438 0.3200 0.7592 0.040 Uiso 1 1 calc R U . . .
C5 C 0.46376(19) 0.50102(15) 0.70232(5) 0.0304(2) Uani 1 1 d . . . . .
H5 H 0.3824 0.5557 0.7305 0.036 Uiso 1 1 calc R U . . .
C6 C 0.48456(17) 0.56246(13) 0.64306(5) 0.0246(2) Uani 1 1 d . . . . .
C7 C 0.85186(18) 0.24494(13) 0.57525(5) 0.0277(2) Uani 1 1 d . . . . .
H7 H 0.8814 0.3153 0.5407 0.033 Uiso 1 1 calc R U . . .
C8 C 0.7284(2) 0.10224(16) 0.54853(6) 0.0388(3) Uani 1 1 d . . . . .
H8A H 0.6984 0.0302 0.5813 0.058 Uiso 1 1 calc R U . . .
H8B H 0.8152 0.0502 0.5190 0.058 Uiso 1 1 calc R U . . .
H8C H 0.5937 0.1365 0.5285 0.058 Uiso 1 1 calc R U . . .
C9 C 1.0715(2) 0.19605(16) 0.60558(6) 0.0372(3) Uani 1 1 d . . . . .
H9A H 1.1450 0.2876 0.6224 0.056 Uiso 1 1 calc R U . . .
H9B H 1.1590 0.1480 0.5752 0.056 Uiso 1 1 calc R U . . .
H9C H 1.0484 0.1218 0.6382 0.056 Uiso 1 1 calc R U . . .
C10 C 0.37503(18) 0.71820(13) 0.62575(5) 0.0281(2) Uani 1 1 d . . . . .
H10 H 0.4333 0.7533 0.5867 0.034 Uiso 1 1 calc R U . . .
C11 C 0.1294(2) 0.69497(16) 0.61434(6) 0.0380(3) Uani 1 1 d . . . . .
H11A H 0.1029 0.6231 0.5805 0.057 Uiso 1 1 calc R U . . .
H11B H 0.0621 0.7948 0.6045 0.057 Uiso 1 1 calc R U . . .
H11C H 0.0690 0.6524 0.6509 0.057 Uiso 1 1 calc R U . . .
C12 C 0.4262(2) 0.84694(15) 0.67393(6) 0.0352(3) Uani 1 1 d . . . . .
H12A H 0.3645 0.8185 0.7123 0.053 Uiso 1 1 calc R U . . .
H12B H 0.3650 0.9454 0.6595 0.053 Uiso 1 1 calc R U . . .
H12C H 0.5812 0.8578 0.6802 0.053 Uiso 1 1 calc R U . . .

loop_
_atom_site_aniso_label
_atom_site_aniso_U_11
_atom_site_aniso_U_22
_atom_site_aniso_U_33
_atom_site_aniso_U_23
_atom_site_aniso_U_13
_atom_site_aniso_U_12
P1 0.02281(14) 0.02852(14) 0.01866(13) 0.00146(10) -0.00014(9) -0.00073(10)
C1 0.0213(5) 0.0272(5) 0.0186(4) 0.0004(4) -0.0013(3) -0.0011(4)
C2 0.0226(5) 0.0277(5) 0.0230(4) 0.0002(4) -0.0009(4) -0.0009(4)
C3 0.0317(6) 0.0322(6) 0.0270(5) 0.0067(4) -0.0014(4) 0.0023(4)
C4 0.0354(6) 0.0424(7) 0.0212(5) 0.0062(4) 0.0018(4) -0.0011(5)
C5 0.0313(6) 0.0390(6) 0.0211(5) -0.0017(4) 0.0038(4) 0.0006(5)
C6 0.0232(5) 0.0289(5) 0.0214(4) -0.0018(4) -0.0005(4) -0.0007(4)
C7 0.0273(5) 0.0283(5) 0.0274(5) 0.0017(4) 0.0018(4) 0.0046(4)
C8 0.0397(7) 0.0376(6) 0.0389(6) -0.0096(5) 0.0014(5) 0.0027(5)
C9 0.0302(6) 0.0408(7) 0.0406(6) 0.0004(5) -0.0004(5) 0.0087(5)
C10 0.0273(5) 0.0319(6) 0.0250(5) -0.0027(4) 0.0005(4) 0.0044(4)
C11 0.0293(6) 0.0443(7) 0.0396(6) -0.0096(5) -0.0058(5) 0.0078(5)
C12 0.0357(6) 0.0337(6) 0.0359(6) -0.0070(5) -0.0025(5) 0.0040(5)

loop_
_atom_type_symbol
_atom_type_description
_atom_type_scat_dispersion_real
_atom_type_scat_dispersion_imag
_atom_type_scat_source
C C 0.0033 0.0016 'International Tables Vol C Tables 4.2.6.8 and 6.1.1.4'
H H 0.0000 0.0000 'International Tables Vol C Tables 4.2.6.8 and 6.1.1.4'
P P 0.1023 0.0942 'International Tables Vol C Tables 4.2.6.8 and 6.1.1.4'

loop_
_geom_angle_atom_site_label_1
_geom_angle_atom_site_label_2
_geom_angle_atom_site_label_3
_geom_angle
_geom_angle_site_symmetry_1
_geom_angle_site_symmetry_3
_geom_angle_publ_flag
C1 P1 P1 99.59(4) . 3_666 ?
C2 C1 C6 120.58(9) . . ?
C2 C1 P1 119.74(8) . . ?
C6 C1 P1 119.63(8) . . ?
C3 C2 C1 118.71(10) . . ?
C3 C2 C7 119.66(10) . . ?
C1 C2 C7 121.62(9) . . ?
C4 C3 C2 120.77(11) . . ?
C4 C3 H3 119.6 . . ?
C2 C3 H3 119.6 . . ?
C5 C4 C3 120.23(10) . . ?
C5 C4 H4 119.9 . . ?
C3 C4 H4 119.9 . . ?
C4 C5 C6 121.00(10) . . ?
C4 C5 H5 119.5 . . ?
C6 C5 H5 119.5 . . ?
C5 C6 C1 118.59(10) . . ?
C5 C6 C10 119.38(10) . . ?
C1 C6 C10 122.02(9) . . ?
C2 C7 C8 110.69(9) . . ?
C2 C7 C9 112.50(9) . . ?
C8 C7 C9 111.14(10) . . ?
C2 C7 H7 107.4 . . ?
C8 C7 H7 107.4 . . ?
C9 C7 H7 107.4 . . ?
C7 C8 H8A 109.5 . . ?
C7 C8 H8B 109.5 . . ?
H8A C8 H8B 109.5 . . ?
C7 C8 H8C 109.5 . . ?
H8A C8 H8C 109.5 . . ?
H8B C8 H8C 109.5 . . ?
C7 C9 H9A 109.5 . . ?
C7 C9 H9B 109.5 . . ?
H9A C9 H9B 109.5 . . ?
C7 C9 H9C 109.5 . . ?
H9A C9 H9C 109.5 . . ?
H9B C9 H9C 109.5 . . ?
C6 C10 C12 112.14(9) . . ?
C6 C10 C11 110.49(10) . . ?
C12 C10 C11 111.69(10) . . ?
C6 C10 H10 107.4 . . ?
C12 C10 H10 107.4 . . ?
C11 C10 H10 107.4 . . ?
C10 C11 H11A 109.5 . . ?
C10 C11 H11B 109.5 . . ?
H11A C11 H11B 109.5 . . ?
C10 C11 H11C 109.5 . . ?
H11A C11 H11C 109.5 . . ?
H11B C11 H11C 109.5 . . ?
C10 C12 H12A 109.5 . . ?
C10 C12 H12B 109.5 . . ?
H12A C12 H12B 109.5 . . ?
C10 C12 H12C 109.5 . . ?
H12A C12 H12C 109.5 . . ?
H12B C12 H12C 109.5 . . ?

loop_
_geom_bond_atom_site_label_1
_geom_bond_atom_site_label_2
_geom_bond_distance
_geom_bond_site_symmetry_2
_geom_bond_publ_flag
P1 C1 1.8471(10) . ?
P1 P1 2.0293(7) 3_666 ?
C1 C2 1.4066(15) . ?
C1 C6 1.4068(14) . ?
C2 C3 1.3942(15) . ?
C2 C7 1.5193(15) . ?
C3 C4 1.3836(17) . ?
C3 H3 0.9300 . ?
C4 C5 1.3781(17) . ?
C4 H4 0.9300 . ?
C5 C6 1.3945(15) . ?
C5 H5 0.9300 . ?
C6 C10 1.5185(15) . ?
C7 C8 1.5250(17) . ?
C7 C9 1.5284(16) . ?
C7 H7 0.9800 . ?
C8 H8A 0.9600 . ?
C8 H8B 0.9600 . ?
C8 H8C 0.9600 . ?
C9 H9A 0.9600 . ?
C9 H9B 0.9600 . ?
C9 H9C 0.9600 . ?
C10 C12 1.5294(16) . ?
C10 C11 1.5305(16) . ?
C10 H10 0.9800 . ?
C11 H11A 0.9600 . ?
C11 H11B 0.9600 . ?
C11 H11C 0.9600 . ?
C12 H12A 0.9600 . ?
C12 H12B 0.9600 . ?
C12 H12C 0.9600 . ?

loop_
_geom_torsion_atom_site_label_1
_geom_torsion_atom_site_label_2
_geom_torsion_atom_site_label_3
_geom_torsion_atom_site_label_4
_geom_torsion
_geom_torsion_site_symmetry_1
_geom_torsion_site_symmetry_2
_geom_torsion_site_symmetry_3
_geom_torsion_site_symmetry_4
_geom_torsion_publ_flag
P1 P1 C1 C2 91.75(8) 3_666 . . . ?
P1 P1 C1 C6 -90.80(8) 3_666 . . . ?
C6 C1 C2 C3 3.58(15) . . . . ?
P1 C1 C2 C3 -179.00(8) . . . . ?
C6 C1 C2 C7 -177.18(10) . . . . ?
P1 C1 C2 C7 0.25(14) . . . . ?
C1 C2 C3 C4 -0.97(17) . . . . ?
C7 C2 C3 C4 179.77(10) . . . . ?
C2 C3 C4 C5 -1.51(18) . . . . ?
C3 C4 C5 C6 1.40(18) . . . . ?
C4 C5 C6 C1 1.18(17) . . . . ?
C4 C5 C6 C10 -179.62(10) . . . . ?
C2 C1 C6 C5 -3.68(15) . . . . ?
P1 C1 C6 C5 178.89(8) . . . . ?
C2 C1 C6 C10 177.14(10) . . . . ?
P1 C1 C6 C10 -0.29(14) . . . . ?
C3 C2 C7 C8 77.77(13) . . . . ?
C1 C2 C7 C8 -101.47(12) . . . . ?
C3 C2 C7 C9 -47.25(14) . . . . ?
C1 C2 C7 C9 133.52(11) . . . . ?
C5 C6 C10 C12 49.89(14) . . . . ?
C1 C6 C10 C12 -130.93(11) . . . . ?
C5 C6 C10 C11 -75.41(13) . . . . ?
C1 C6 C10 C11 103.77(12) . . . . ?
